data_4083084
loop_
_publ_author_name
'Jacques, B\'eatrice'
'Hueber, Damien'
'Hameury, Sophie'
'Braunstein, Pierre'
'Pale, Patrick'
'Blanc, Aur\'elien'
'de Fr\'emont, Pierre'

_publ_section_title
;
 Synthesis, Characterization, and Catalytic Activity of
 Alcohol-Functionalized NHC Gold(I/III) Complexes
;
_journal_issue 9
_journal_name_full Organometallics
_journal_page_first 2326
_journal_paper_doi 10.1021/om500240h
_journal_volume 33
_journal_year 2014
_chemical_formula_moiety 'C6 H10 Au Cl3 N2 O'
_chemical_formula_sum 'C6 H10 Au Cl3 N2 O'
_chemical_formula_weight 429.48
_chemical_name_common '[(IMeEtOH)AuCl3'
_space_group_IT_number 2
_symmetry_cell_setting triclinic
_symmetry_Int_Tables_number 2
_symmetry_space_group_name_Hall '-P 1'
_symmetry_space_group_name_H-M 'P -1'
_atom_sites_solution_hydrogens geom
_atom_sites_solution_primary direct
_atom_sites_solution_secondary difmap
_audit_creation_method SHELXL-97
_cell_angle_alpha 89.246(4)
_cell_angle_beta 87.050(3)
_cell_angle_gamma 84.378(3)
_cell_formula_units_Z 4
_cell_length_a 7.7484(5)
_cell_length_b 8.9557(3)
_cell_length_c 15.7392(11)
_cell_measurement_reflns_used 6048
_cell_measurement_temperature 173(2)
_cell_measurement_theta_max 27.485
_cell_measurement_theta_min 0.998
_cell_volume 1085.45(11)
_computing_cell_refinement 'HKL Scalepack (Otwinowski & Minor 1997)'
_computing_data_collection 'Collect (Bruker AXS BV, 1997-2004)'
_computing_data_reduction 'HKL Denzo and Scalepack (Otwinowski & Minor 1997)'
_computing_molecular_graphics 'Ortep-3 for Windows (Farrugia, 1997)'
_computing_publication_material 'WinGX publication routines (Farrugia, 1999)'
_computing_structure_refinement 'SHELXL-97 (Sheldrick, 2008)'
_computing_structure_solution 'sir 97'
_diffrn_ambient_temperature 173(2)
_diffrn_detector_area_resol_mean 9
_diffrn_measured_fraction_theta_full 0.994
_diffrn_measured_fraction_theta_max 0.994
_diffrn_measurement_device_type KappaCCD
_diffrn_measurement_method 'CCD rotation images, thick slices'
_diffrn_radiation_monochromator graphite
_diffrn_radiation_probe x-ray
_diffrn_radiation_type MoK\a
_diffrn_radiation_wavelength 0.71069
_diffrn_reflns_av_R_equivalents 0.0706
_diffrn_reflns_av_unetI/netI 0.0886
_diffrn_reflns_limit_h_max 9
_diffrn_reflns_limit_h_min -7
_diffrn_reflns_limit_k_max 10
_diffrn_reflns_limit_k_min -11
_diffrn_reflns_limit_l_max 18
_diffrn_reflns_limit_l_min -19
_diffrn_reflns_number 10259
_diffrn_reflns_theta_full 26.00
_diffrn_reflns_theta_max 26.00
_diffrn_reflns_theta_min 2.62
_diffrn_source 'fine-focus sealed tube'
_exptl_absorpt_coefficient_mu 14.255
_exptl_absorpt_correction_T_max 0.3160
_exptl_absorpt_correction_T_min 0.1866
_exptl_absorpt_correction_type multi-scan
_exptl_absorpt_process_details
;
[c.f. r.h. blessing, acta cryst. (1995), a51, 33-38]
;
_exptl_crystal_colour Green
_exptl_crystal_density_diffrn 2.628
_exptl_crystal_density_method 'not measured'
_exptl_crystal_description Prism
_exptl_crystal_F_000 792
_exptl_crystal_recrystallization_method 'DCM - Pentane'
_exptl_crystal_size_max 0.10
_exptl_crystal_size_mid 0.07
_exptl_crystal_size_min 0.03
_refine_diff_density_max 3.055
_refine_diff_density_min -3.063
_refine_diff_density_rms 0.314
_refine_ls_extinction_method none
_refine_ls_goodness_of_fit_ref 1.043
_refine_ls_hydrogen_treatment constr
_refine_ls_matrix_type full
_refine_ls_number_parameters 237
_refine_ls_number_reflns 4240
_refine_ls_number_restraints 0
_refine_ls_restrained_S_all 1.043
_refine_ls_R_factor_all 0.0860
_refine_ls_R_factor_gt 0.0451
_refine_ls_shift/su_max 0.001
_refine_ls_shift/su_mean 0.000
_refine_ls_structure_factor_coef Fsqd
_refine_ls_weighting_details 'calc w=1/[\s^2^(Fo^2^)+(0.0293P)^2^+0.0000P] where P=(Fo^2^+2Fc^2^)/3'
_refine_ls_weighting_scheme calc
_refine_ls_wR_factor_gt 0.0851
_refine_ls_wR_factor_ref 0.0951
_reflns_number_gt 2809
_reflns_number_total 4240
_reflns_threshold_expression >2sigma(I)
_cod_data_source_file om500240h_si_002.cif
_cod_data_source_block compound_7
_cod_depositor_comments 'Adding full bibliography for 4083077--4083084.cif.'
_cod_database_code 4083084

loop_
_symmetry_equiv_pos_as_xyz
'x, y, z'
'-x, -y, -z'

loop_
_atom_site_label
_atom_site_type_symbol
_atom_site_fract_x
_atom_site_fract_y
_atom_site_fract_z
_atom_site_U_iso_or_equiv
_atom_site_adp_type
_atom_site_occupancy
_atom_site_symmetry_multiplicity
_atom_site_calc_flag
_atom_site_refinement_flags
Au1 Au 0.86210(5) 0.81377(4) 0.32836(3) 0.02194(14) Uani 1 1 d .
Au2 Au 1.30041(5) 0.57713(4) 0.12093(3) 0.02353(14) Uani 1 1 d .
C1 C 0.8496(12) 1.0178(10) 0.2731(7) 0.019(2) Uani 1 1 d .
C2 C 0.8745(14) 1.2576(11) 0.2502(8) 0.031(3) Uani 1 1 d .
H2 H 0.8974 1.3564 0.2578 0.037 Uiso 1 1 calc R
C3 C 0.8077(14) 1.2027(11) 0.1819(8) 0.032(3) Uani 1 1 d .
H3 H 0.7755 1.2565 0.1333 0.038 Uiso 1 1 calc R
C4 C 0.7347(16) 0.9451(11) 0.1366(8) 0.040(3) Uani 1 1 d .
H4A H 0.8301 0.8740 0.1187 0.060 Uiso 1 1 calc R
H4B H 0.6902 0.9986 0.0879 0.060 Uiso 1 1 calc R
H4C H 0.6446 0.8931 0.1644 0.060 Uiso 1 1 calc R
C5 C 0.9688(14) 1.1586(11) 0.3909(8) 0.030(3) Uani 1 1 d .
H5A H 1.0476 1.2365 0.3881 0.037 Uiso 1 1 calc R
H5B H 1.0346 1.0656 0.4068 0.037 Uiso 1 1 calc R
C6 C 0.8295(15) 1.1978(11) 0.4583(8) 0.036(3) Uani 1 1 d .
H6A H 0.8804 1.2279 0.5096 0.043 Uiso 1 1 calc R
H6B H 0.7506 1.2809 0.4392 0.043 Uiso 1 1 calc R
C7 C 1.3197(12) 0.3760(10) 0.1793(7) 0.022(3) Uani 1 1 d .
C11 C 1.4464(14) 0.4503(11) 0.3147(7) 0.030(3) Uani 1 1 d .
H11A H 1.4351 0.5497 0.2891 0.036 Uiso 1 1 calc R
H11B H 1.5692 0.4214 0.3205 0.036 Uiso 1 1 calc R
N1 N 0.7949(11) 1.0522(9) 0.1964(6) 0.026(2) Uani 1 1 d .
N2 N 0.9032(10) 1.1414(8) 0.3068(6) 0.022(2) Uani 1 1 d .
N4 N 1.3796(10) 0.3458(8) 0.2571(6) 0.021(2) Uani 1 1 d .
O1 O 0.7398(13) 1.0727(10) 0.4749(7) 0.078(3) Uani 1 1 d .
H1 H 0.7044 1.0434 0.4304 0.118 Uiso 1 1 calc R
Cl1 Cl 0.5658(3) 0.8343(3) 0.3433(2) 0.0328(8) Uani 1 1 d .
Cl2 Cl 0.8750(3) 0.5801(3) 0.3954(2) 0.0297(7) Uani 1 1 d .
Cl3 Cl 1.1570(3) 0.8020(3) 0.30865(19) 0.0267(7) Uani 1 1 d .
Cl4 Cl 1.0054(3) 0.5790(3) 0.1312(2) 0.0334(7) Uani 1 1 d .
Cl5 Cl 1.2819(4) 0.8098(3) 0.0526(2) 0.0403(8) Uani 1 1 d .
Cl6 Cl 1.5958(3) 0.5609(3) 0.1119(2) 0.0327(7) Uani 1 1 d .
N3 N 1.2820(11) 0.2488(9) 0.1466(6) 0.027(2) Uani 1 1 d .
C9 C 1.3180(13) 0.1350(11) 0.2057(8) 0.028(3) Uani 1 1 d .
H9 H 1.3013 0.0345 0.1988 0.033 Uiso 1 1 calc R
C8 C 1.2167(15) 0.2282(11) 0.0617(8) 0.036(3) Uani 1 1 d .
H8A H 1.1276 0.3072 0.0505 0.054 Uiso 1 1 calc R
H8B H 1.1696 0.1331 0.0598 0.054 Uiso 1 1 calc R
H8C H 1.3102 0.2309 0.0195 0.054 Uiso 1 1 calc R
C10 C 1.3791(14) 0.1922(11) 0.2726(8) 0.033(3) Uani 1 1 d .
H10 H 1.4152 0.1404 0.3212 0.039 Uiso 1 1 calc R
O2 O 1.4043(11) 0.3195(8) 0.4442(6) 0.054(3) Uani 1 1 d .
H2A H 1.3568 0.3215 0.4920 0.082 Uiso 1 1 calc R
C12 C 1.3585(16) 0.4584(12) 0.4011(8) 0.042(3) Uani 1 1 d .
H12A H 1.3955 0.5412 0.4324 0.050 Uiso 1 1 calc R
H12B H 1.2336 0.4743 0.3967 0.050 Uiso 1 1 calc R

loop_
_atom_site_aniso_label
_atom_site_aniso_U_11
_atom_site_aniso_U_22
_atom_site_aniso_U_33
_atom_site_aniso_U_23
_atom_site_aniso_U_13
_atom_site_aniso_U_12
Au1 0.0193(2) 0.0177(2) 0.0294(3) 0.00370(19) -0.0041(2) -0.00368(17)
Au2 0.0241(3) 0.0179(2) 0.0293(3) 0.00314(19) -0.0038(2) -0.00468(17)
C1 0.009(5) 0.022(5) 0.026(7) -0.006(5) 0.008(5) -0.009(4)
C2 0.046(7) 0.013(5) 0.033(8) -0.001(5) 0.003(7) -0.005(5)
C3 0.040(7) 0.021(6) 0.032(8) 0.013(5) -0.001(6) 0.005(5)
C4 0.053(8) 0.033(6) 0.035(9) -0.013(6) -0.016(7) -0.003(6)
C5 0.033(7) 0.028(6) 0.034(8) 0.001(5) -0.016(6) -0.011(5)
C6 0.049(8) 0.036(6) 0.025(8) -0.007(5) -0.002(7) -0.010(6)
C7 0.013(5) 0.024(5) 0.029(8) -0.011(5) -0.008(5) -0.001(4)
C11 0.022(6) 0.039(6) 0.031(8) 0.008(6) 0.001(6) -0.013(5)
N1 0.031(5) 0.027(5) 0.017(6) 0.005(4) -0.004(5) 0.005(4)
N2 0.021(5) 0.024(5) 0.024(6) 0.004(4) -0.005(4) -0.010(4)
N4 0.020(5) 0.018(4) 0.026(6) -0.001(4) -0.002(4) -0.004(3)
O1 0.099(8) 0.078(7) 0.066(8) -0.029(6) 0.025(7) -0.061(6)
Cl1 0.0143(14) 0.0293(14) 0.055(2) 0.0077(14) -0.0040(14) -0.0045(11)
Cl2 0.0290(15) 0.0192(13) 0.041(2) 0.0084(12) -0.0033(14) -0.0031(11)
Cl3 0.0155(13) 0.0275(13) 0.037(2) 0.0024(12) -0.0002(13) -0.0025(10)
Cl4 0.0209(15) 0.0294(14) 0.049(2) 0.0062(14) -0.0066(15) 0.0017(11)
Cl5 0.060(2) 0.0209(14) 0.042(2) 0.0083(13) -0.0124(17) -0.0060(13)
Cl6 0.0211(14) 0.0341(15) 0.044(2) 0.0104(14) -0.0001(14) -0.0091(11)
N3 0.025(5) 0.030(5) 0.026(6) -0.001(4) 0.001(5) -0.006(4)
C9 0.028(6) 0.023(6) 0.034(8) 0.009(5) -0.001(6) -0.007(5)
C8 0.042(7) 0.024(6) 0.041(9) 0.002(6) 0.010(7) -0.006(5)
C10 0.034(7) 0.026(6) 0.035(9) 0.017(6) 0.000(6) 0.009(5)
O2 0.064(6) 0.039(5) 0.059(7) 0.010(5) -0.002(6) -0.004(4)
C12 0.044(8) 0.033(7) 0.048(10) 0.001(6) -0.010(7) -0.001(6)

loop_
_atom_type_symbol
_atom_type_description
_atom_type_scat_dispersion_real
_atom_type_scat_dispersion_imag
_atom_type_scat_source
Au Au -2.0133 8.8022 'International Tables Vol C Tables 4.2.6.8 and 6.1.1.4'
C C 0.0033 0.0016 'International Tables Vol C Tables 4.2.6.8 and 6.1.1.4'
N N 0.0061 0.0033 'International Tables Vol C Tables 4.2.6.8 and 6.1.1.4'
O O 0.0106 0.0060 'International Tables Vol C Tables 4.2.6.8 and 6.1.1.4'
Cl Cl 0.1484 0.1585 'International Tables Vol C Tables 4.2.6.8 and 6.1.1.4'
H H 0.0000 0.0000 'International Tables Vol C Tables 4.2.6.8 and 6.1.1.4'

loop_
_geom_angle_atom_site_label_1
_geom_angle_atom_site_label_2
_geom_angle_atom_site_label_3
_geom_angle
C1 Au1 Cl3 88.0(3)
C1 Au1 Cl1 89.4(3)
Cl3 Au1 Cl1 177.29(9)
C1 Au1 Cl2 178.7(3)
Cl3 Au1 Cl2 92.35(9)
Cl1 Au1 Cl2 90.22(9)
C7 Au2 Cl6 87.8(3)
C7 Au2 Cl4 89.1(3)
Cl6 Au2 Cl4 176.75(9)
C7 Au2 Cl5 179.2(3)
Cl6 Au2 Cl5 91.47(10)
Cl4 Au2 Cl5 91.59(10)
N1 C1 N2 108.4(9)
N1 C1 Au1 126.1(7)
N2 C1 Au1 125.4(8)
C3 C2 N2 107.4(9)
C3 C2 H2 126.3
N2 C2 H2 126.3
C2 C3 N1 107.7(10)
C2 C3 H3 126.2
N1 C3 H3 126.2
N1 C4 H4A 109.5
N1 C4 H4B 109.5
H4A C4 H4B 109.5
N1 C4 H4C 109.5
H4A C4 H4C 109.5
H4B C4 H4C 109.5
N2 C5 C6 113.6(9)
N2 C5 H5A 108.8
C6 C5 H5A 108.8
N2 C5 H5B 108.8
C6 C5 H5B 108.8
H5A C5 H5B 107.7
O1 C6 C5 108.6(9)
O1 C6 H6A 110.0
C5 C6 H6A 110.0
O1 C6 H6B 110.0
C5 C6 H6B 110.0
H6A C6 H6B 108.4
N3 C7 N4 108.0(9)
N3 C7 Au2 125.8(9)
N4 C7 Au2 126.1(7)
N4 C11 C12 114.7(9)
N4 C11 H11A 108.6
C12 C11 H11A 108.6
N4 C11 H11B 108.6
C12 C11 H11B 108.6
H11A C11 H11B 107.6
C1 N1 C3 108.3(9)
C1 N1 C4 125.2(8)
C3 N1 C4 126.5(10)
C1 N2 C2 108.1(9)
C1 N2 C5 128.0(9)
C2 N2 C5 123.7(9)
C7 N4 C10 108.3(9)
C7 N4 C11 127.3(8)
C10 N4 C11 124.3(10)
C6 O1 H1 109.5
C7 N3 C9 108.1(10)
C7 N3 C8 126.7(9)
C9 N3 C8 125.2(9)
C10 C9 N3 108.9(9)
C10 C9 H9 125.6
N3 C9 H9 125.6
N3 C8 H8A 109.5
N3 C8 H8B 109.5
H8A C8 H8B 109.5
N3 C8 H8C 109.5
H8A C8 H8C 109.5
H8B C8 H8C 109.5
C9 C10 N4 106.8(10)
C9 C10 H10 126.6
N4 C10 H10 126.6
C12 O2 H2A 109.5
O2 C12 C11 108.0(9)
O2 C12 H12A 110.1
C11 C12 H12A 110.1
O2 C12 H12B 110.1
C11 C12 H12B 110.1
H12A C12 H12B 108.4

loop_
_geom_bond_atom_site_label_1
_geom_bond_atom_site_label_2
_geom_bond_distance
Au1 C1 2.009(10)
Au1 Cl3 2.282(3)
Au1 Cl1 2.285(3)
Au1 Cl2 2.327(3)
Au2 C7 2.007(10)
Au2 Cl6 2.277(3)
Au2 Cl4 2.281(3)
Au2 Cl5 2.328(3)
C1 N1 1.323(13)
C1 N2 1.345(11)
C2 C3 1.336(15)
C2 N2 1.370(13)
C2 H2 0.9300
C3 N1 1.376(12)
C3 H3 0.9300
C4 N1 1.476(13)
C4 H4A 0.9600
C4 H4B 0.9600
C4 H4C 0.9600
C5 N2 1.457(13)
C5 C6 1.494(15)
C5 H5A 0.9700
C5 H5B 0.9700
C6 O1 1.391(12)
C6 H6A 0.9700
C6 H6B 0.9700
C7 N3 1.321(12)
C7 N4 1.347(13)
C11 N4 1.459(13)
C11 C12 1.489(16)
C11 H11A 0.9700
C11 H11B 0.9700
N4 C10 1.395(12)
O1 H1 0.8200
N3 C9 1.388(13)
N3 C8 1.473(14)
C9 C10 1.308(15)
C9 H9 0.9300
C8 H8A 0.9600
C8 H8B 0.9600
C8 H8C 0.9600
C10 H10 0.9300
O2 C12 1.432(13)
O2 H2A 0.8200
C12 H12A 0.9700
C12 H12B 0.9700

loop_
_geom_torsion_atom_site_label_1
_geom_torsion_atom_site_label_2
_geom_torsion_atom_site_label_3
_geom_torsion_atom_site_label_4
_geom_torsion
Cl3 Au1 C1 N1 107.9(8)
Cl1 Au1 C1 N1 -71.2(8)
Cl2 Au1 C1 N1 -146(11)
Cl3 Au1 C1 N2 -68.9(8)
Cl1 Au1 C1 N2 112.0(8)
Cl2 Au1 C1 N2 37(12)
N2 C2 C3 N1 0.0(12)
N2 C5 C6 O1 71.3(12)
Cl6 Au2 C7 N3 -109.3(8)
Cl4 Au2 C7 N3 69.6(8)
Cl5 Au2 C7 N3 -91(24)
Cl6 Au2 C7 N4 68.0(8)
Cl4 Au2 C7 N4 -113.1(8)
Cl5 Au2 C7 N4 86(24)
N2 C1 N1 C3 -2.2(11)
Au1 C1 N1 C3 -179.6(7)
N2 C1 N1 C4 176.4(9)
Au1 C1 N1 C4 -0.9(14)
C2 C3 N1 C1 1.4(12)
C2 C3 N1 C4 -177.3(10)
N1 C1 N2 C2 2.2(11)
Au1 C1 N2 C2 179.6(7)
N1 C1 N2 C5 177.9(9)
Au1 C1 N2 C5 -4.7(14)
C3 C2 N2 C1 -1.4(12)
C3 C2 N2 C5 -177.3(10)
C6 C5 N2 C1 -86.7(12)
C6 C5 N2 C2 88.4(12)
N3 C7 N4 C10 0.2(11)
Au2 C7 N4 C10 -177.4(7)
N3 C7 N4 C11 176.2(9)
Au2 C7 N4 C11 -1.5(14)
C12 C11 N4 C7 124.9(11)
C12 C11 N4 C10 -59.8(13)
N4 C7 N3 C9 0.4(11)
Au2 C7 N3 C9 178.1(7)
N4 C7 N3 C8 -178.4(9)
Au2 C7 N3 C8 -0.7(15)
C7 N3 C9 C10 -0.9(12)
C8 N3 C9 C10 177.9(10)
N3 C9 C10 N4 1.1(12)
C7 N4 C10 C9 -0.8(12)
C11 N4 C10 C9 -176.9(9)
N4 C11 C12 O2 69.3(12)
